data_4128993
loop_
_publ_author_name
'Citek, Cooper'
'Oyala, Paul H.'
'Peters, Jonas C.'

_publ_section_title
;
 Mononuclear Fe(I) and Fe(II) Acetylene Adducts and Their Reductive
 Protonation to Terminal Fe(IV) and Fe(V) Carbynes.
;
_journal_issue 38
_journal_name_full 'Journal of the American Chemical Society'
_journal_page_first 15211
_journal_page_last 15221
_journal_paper_doi 10.1021/jacs.9b06987
_journal_volume 141
_journal_year 2019
_chemical_absolute_configuration ad
_chemical_formula_moiety 'C38 H57 Fe P3 Si, C F3 O3 S'
_chemical_formula_sum 'C39 H57 F3 Fe O3 P3 S Si'
_chemical_formula_weight 839.75
_chemical_name_systematic SiP3FeCCH3OTf
_space_group_crystal_system orthorhombic
_space_group_IT_number 19
_space_group_name_Hall 'P 2ac 2ab'
_space_group_name_H-M_alt 'P 21 21 21'
_atom_sites_solution_hydrogens geom
_atom_sites_solution_primary dual
_audit_creation_date 2019-06-04
_audit_creation_method
;
Olex2 1.2
(compiled 2018.05.29 svn.r3508 for OlexSys, GUI svn.r5506)
;
_cell_angle_alpha 90
_cell_angle_beta 90
_cell_angle_gamma 90
_cell_formula_units_Z 4
_cell_length_a 13.173(5)
_cell_length_b 15.284(6)
_cell_length_c 20.312(7)
_cell_measurement_reflns_used 4056
_cell_measurement_temperature 100
_cell_measurement_theta_max 32.9
_cell_measurement_theta_min 2.5
_cell_volume 4090(3)
_computing_molecular_graphics 'Olex2 (Dolomanov et al., 2009)'
_computing_publication_material 'Olex2 (Dolomanov et al., 2009)'
_computing_structure_refinement 'XL (Sheldrick, 2008)'
_computing_structure_solution 'XT (Sheldrick, 2015)'
_diffrn_ambient_temperature 100
_diffrn_detector 'CMOS Area Detector'
_diffrn_detector_area_resol_mean 10.24
_diffrn_detector_type 'Bruker PHOTON 100 CMOS'
_diffrn_measured_fraction_theta_full 0.998
_diffrn_measured_fraction_theta_max 0.925
_diffrn_measurement_device '\k-geometry diffractometer'
_diffrn_measurement_device_type 'Bruker D8 VENTURE'
_diffrn_radiation_monochromator 'multilayer mirrors'
_diffrn_radiation_type MoK\a
_diffrn_radiation_wavelength 0.71073
_diffrn_reflns_av_R_equivalents 0.0670
_diffrn_reflns_av_unetI/netI 0.0597
_diffrn_reflns_Laue_measured_fraction_full 0.998
_diffrn_reflns_Laue_measured_fraction_max 0.925
_diffrn_reflns_limit_h_max 21
_diffrn_reflns_limit_h_min -18
_diffrn_reflns_limit_k_max 23
_diffrn_reflns_limit_k_min -24
_diffrn_reflns_limit_l_max 31
_diffrn_reflns_limit_l_min -28
_diffrn_reflns_number 90778
_diffrn_reflns_point_group_measured_fraction_full 0.999
_diffrn_reflns_point_group_measured_fraction_max 0.893
_diffrn_reflns_theta_full 25.242
_diffrn_reflns_theta_max 34.979
_diffrn_reflns_theta_min 2.665
_diffrn_source 'microfocus sealed tube'
_diffrn_source_current 1
_diffrn_source_power 0.05
_diffrn_source_type 'Incoatech I\mS HB'
_diffrn_source_voltage 50
_diffrn_standards_number 0
_exptl_absorpt_coefficient_mu 0.616
_exptl_absorpt_correction_T_max 1.0000
_exptl_absorpt_correction_T_min 0.8646
_exptl_absorpt_correction_type multi-scan
_exptl_absorpt_process_details
;
SADABS-2016/2 (Bruker,2016/2) was used for absorption correction.
wR2(int) was 0.0851 before and 0.0605 after correction.
The Ratio of minimum to maximum transmission is 0.8646.
The \l/2 correction factor is Not present.
;
_exptl_crystal_colour brown
_exptl_crystal_colour_primary brown
_exptl_crystal_density_diffrn 1.364
_exptl_crystal_description blob
_exptl_crystal_F_000 1772
_exptl_crystal_size_max 0.27
_exptl_crystal_size_mid 0.19
_exptl_crystal_size_min 0.13
_refine_diff_density_max 0.656
_refine_diff_density_min -0.482
_refine_diff_density_rms 0.081
_refine_ls_abs_structure_details
;
 Refined as an inversion twin.
;
_refine_ls_abs_structure_Flack 0.457(14)
_refine_ls_extinction_method none
_refine_ls_goodness_of_fit_ref 1.025
_refine_ls_hydrogen_treatment constr
_refine_ls_matrix_type full
_refine_ls_number_parameters 559
_refine_ls_number_reflns 16037
_refine_ls_number_restraints 5
_refine_ls_restrained_S_all 1.025
_refine_ls_R_factor_all 0.0733
_refine_ls_R_factor_gt 0.0457
_refine_ls_shift/su_max 0.001
_refine_ls_shift/su_mean 0.000
_refine_ls_structure_factor_coef Fsqd
_refine_ls_weighting_details 'w=1/[\s^2^(Fo^2^)+(0.0415P)^2^+1.3202P] where P=(Fo^2^+2Fc^2^)/3'
_refine_ls_weighting_scheme calc
_refine_ls_wR_factor_gt 0.0881
_refine_ls_wR_factor_ref 0.0987
_reflns_Friedel_coverage 0.777
_reflns_Friedel_fraction_full 1.000
_reflns_Friedel_fraction_max 0.854
_reflns_number_gt 12475
_reflns_number_total 16037
_reflns_threshold_expression 'I > 2\s(I)'
_cod_data_source_file ja9b06987_si_002.cif
_cod_data_source_block p17558
_cod_database_code 4128993
_shelx_shelxl_version_number 2018/3
_shelx_space_group_comment
;
The symmetry employed for this shelxl refinement is uniquely defined
by the following loop, which should always be used as a source of
symmetry information in preference to the above space-group names.
They are only intended as comments.
;
_shelx_estimated_absorpt_t_max 0.924
_shelx_estimated_absorpt_t_min 0.851
_olex2_refinement_description
;
1. Twinned data refinement
 Scales: 0.543(14)
 0.457(14)
2. Fixed Uiso
 At 1.2 times of:
  All C(H) groups
 At 1.5 times of:
  All C(H,H,H) groups
3. Restrained distances
 S2-O3 \\sim S1-O2
 with sigma of 0.02
 S1-O4 \\sim S2-O1
 with sigma of 0.02
 F2-C41 \\sim F3-C42
 with sigma of 0.02
 F1-C42 \\sim F4-C41
 with sigma of 0.02
 S2-C42 \\sim S1-C41
 with sigma of 0.02
4. Others
 Sof(C30)=Sof(H30)=Sof(C32)=Sof(H32A)=Sof(H32B)=Sof(H32C)=Sof(C35)=Sof(H35A)=
 Sof(H35B)=Sof(H35C)=1-FVAR(1)
 Sof(C31)=Sof(H31)=Sof(C33)=Sof(H33A)=Sof(H33B)=Sof(H33C)=Sof(C34)=Sof(H34A)=
 Sof(H34B)=Sof(H34C)=FVAR(1)
 Sof(S1)=Sof(F2)=Sof(F4)=Sof(O2)=Sof(O4)=Sof(C41)=1-FVAR(2)
 Sof(S2)=Sof(F1)=Sof(F3)=Sof(O1)=Sof(O3)=Sof(C42)=FVAR(2)
5.a Ternary CH refined with riding coordinates:
 C3(H3), C5(H5), C15(H15), C18(H18), C27(H27), C31(H31), C30(H30)
5.b Aromatic/amide H refined with riding coordinates:
 C43(H43), C11(H11), C12(H12), C13(H13), C14(H14), C22(H22), C23(H23),
 C24(H24), C25(H25), C38(H38), C39(H39), C40(H40)
5.c Idealised Me refined as rotating group:
 C2(H2A,H2B,H2C), C4(H4A,H4B,H4C), C6(H6A,H6B,H6C), C7(H7A,H7B,H7C), C8(H8A,
 H8B,H8C), C16(H16A,H16B,H16C), C17(H17A,H17B,H17C), C19(H19A,H19B,H19C),
 C20(H20A,H20B,H20C), C28(H28A,H28B,H28C), C29(H29A,H29B,H29C), C33(H33A,H33B,
 H33C), C34(H34A,H34B,H34C), C32(H32A,H32B,H32C), C35(H35A,H35B,H35C)
;
_olex2_submission_original_sample_id SiP3FeCCH3OTf
_olex2_submission_special_instructions 'No special instructions were received'

loop_
_space_group_symop_operation_xyz
'x, y, z'
'-x+1/2, -y, z+1/2'
'-x, y+1/2, -z+1/2'
'x+1/2, -y+1/2, -z'

loop_
_atom_site_label
_atom_site_type_symbol
_atom_site_fract_x
_atom_site_fract_y
_atom_site_fract_z
_atom_site_U_iso_or_equiv
_atom_site_adp_type
_atom_site_occupancy
_atom_site_site_symmetry_order
_atom_site_calc_flag
_atom_site_refinement_flags_posn
_atom_site_refinement_flags_occupancy
_atom_site_disorder_assembly
_atom_site_disorder_group
Fe1 Fe 0.68504(3) 0.48476(3) 0.37786(2) 0.01706(8) Uani 1 1 d . . . .
P1 P 0.51954(5) 0.52070(5) 0.34691(3) 0.01928(13) Uani 1 1 d . . . .
P2 P 0.78831(6) 0.58866(6) 0.43155(4) 0.02834(17) Uani 1 1 d . . . .
P3 P 0.70557(5) 0.33901(5) 0.40911(3) 0.01745(13) Uani 1 1 d . . . .
Si1 Si 0.60559(5) 0.48823(5) 0.48373(3) 0.01545(13) Uani 1 1 d . . . .
C1 C 0.7378(2) 0.4824(2) 0.30172(14) 0.0265(6) Uani 1 1 d . . . .
C2 C 0.7813(3) 0.4815(3) 0.23701(14) 0.0372(7) Uani 1 1 d . . . .
H2A H 0.759072 0.533558 0.212769 0.056 Uiso 1 1 calc GR . . .
H2B H 0.759123 0.428859 0.213588 0.056 Uiso 1 1 calc GR . . .
H2C H 0.855540 0.481620 0.240449 0.056 Uiso 1 1 calc GR . . .
C3 C 0.4602(2) 0.4742(2) 0.27140(13) 0.0254(6) Uani 1 1 d . . . .
H3 H 0.394385 0.505818 0.265246 0.031 Uiso 1 1 calc R . . .
C43 C 0.5995(2) 0.62159(19) 0.58710(15) 0.0243(6) Uani 1 1 d . . . .
H43 H 0.547993 0.587929 0.607834 0.029 Uiso 1 1 calc R . . .
C4 C 0.5233(3) 0.4926(3) 0.21020(14) 0.0395(8) Uani 1 1 d . . . .
H4A H 0.546890 0.553375 0.211077 0.059 Uiso 1 1 calc GR . . .
H4B H 0.481770 0.482990 0.170843 0.059 Uiso 1 1 calc GR . . .
H4C H 0.582009 0.453169 0.209287 0.059 Uiso 1 1 calc GR . . .
C5 C 0.5062(2) 0.64138(19) 0.33107(14) 0.0241(6) Uani 1 1 d . . . .
H5 H 0.566578 0.660140 0.304782 0.029 Uiso 1 1 calc R . . .
C6 C 0.5085(2) 0.69179(19) 0.39540(15) 0.0273(6) Uani 1 1 d . . . .
H6A H 0.445151 0.681744 0.419503 0.041 Uiso 1 1 calc GR . . .
H6B H 0.515957 0.754400 0.386188 0.041 Uiso 1 1 calc GR . . .
H6C H 0.566024 0.671777 0.422075 0.041 Uiso 1 1 calc GR . . .
C7 C 0.4118(3) 0.6684(2) 0.29274(16) 0.0313(7) Uani 1 1 d . . . .
H7A H 0.415765 0.645066 0.247879 0.047 Uiso 1 1 calc GR . . .
H7B H 0.407747 0.732389 0.291038 0.047 Uiso 1 1 calc GR . . .
H7C H 0.351297 0.645149 0.314657 0.047 Uiso 1 1 calc GR . . .
C8 C 0.4343(3) 0.3774(2) 0.27505(16) 0.0341(7) Uani 1 1 d . . . .
H8A H 0.497063 0.342984 0.274937 0.051 Uiso 1 1 calc GR . . .
H8B H 0.392745 0.361161 0.236942 0.051 Uiso 1 1 calc GR . . .
H8C H 0.396407 0.365669 0.315619 0.051 Uiso 1 1 calc GR . . .
C9 C 0.46312(18) 0.49306(17) 0.47500(12) 0.0173(5) Uani 1 1 d . . . .
C10 C 0.42481(18) 0.50393(16) 0.41135(12) 0.0179(5) Uani 1 1 d . . . .
C11 C 0.3199(2) 0.50685(18) 0.40010(13) 0.0237(5) Uani 1 1 d . . . .
H11 H 0.294282 0.512422 0.356582 0.028 Uiso 1 1 calc R . . .
C12 C 0.2540(2) 0.50156(19) 0.45293(15) 0.0265(6) Uani 1 1 d . . . .
H12 H 0.182886 0.503799 0.445490 0.032 Uiso 1 1 calc R . . .
C13 C 0.2904(2) 0.49304(19) 0.51648(14) 0.0259(6) Uani 1 1 d . . . .
H13 H 0.244421 0.490973 0.552482 0.031 Uiso 1 1 calc R . . .
C14 C 0.39474(19) 0.48748(19) 0.52760(13) 0.0218(5) Uani 1 1 d . . . .
H14 H 0.419532 0.479868 0.571143 0.026 Uiso 1 1 calc R . . .
C15 C 0.8236(2) 0.28248(18) 0.38334(13) 0.0224(5) Uani 1 1 d . . . .
H15 H 0.821702 0.222391 0.402771 0.027 Uiso 1 1 calc R . . .
C16 C 0.9181(2) 0.3273(2) 0.40978(18) 0.0337(7) Uani 1 1 d . . . .
H16A H 0.921678 0.387099 0.392460 0.051 Uiso 1 1 calc GR . . .
H16B H 0.978433 0.294641 0.395985 0.051 Uiso 1 1 calc GR . . .
H16C H 0.915075 0.329214 0.457971 0.051 Uiso 1 1 calc GR . . .
C17 C 0.8291(3) 0.2719(2) 0.30864(14) 0.0295(7) Uani 1 1 d . . . .
H17A H 0.765578 0.246191 0.292554 0.044 Uiso 1 1 calc GR . . .
H17B H 0.885924 0.233320 0.297305 0.044 Uiso 1 1 calc GR . . .
H17C H 0.839272 0.329226 0.288137 0.044 Uiso 1 1 calc GR . . .
C18 C 0.6059(2) 0.25965(17) 0.38269(14) 0.0203(5) Uani 1 1 d . . . .
H18 H 0.595167 0.268261 0.334394 0.024 Uiso 1 1 calc R . . .
C19 C 0.6332(2) 0.16350(19) 0.39314(15) 0.0281(6) Uani 1 1 d . . . .
H19A H 0.690897 0.148035 0.364962 0.042 Uiso 1 1 calc GR . . .
H19B H 0.574808 0.126783 0.381810 0.042 Uiso 1 1 calc GR . . .
H19C H 0.651528 0.154012 0.439361 0.042 Uiso 1 1 calc GR . . .
C20 C 0.5049(2) 0.27742(19) 0.41662(15) 0.0248(6) Uani 1 1 d . . . .
H20A H 0.511072 0.264694 0.463739 0.037 Uiso 1 1 calc GR . . .
H20B H 0.452243 0.240010 0.397356 0.037 Uiso 1 1 calc GR . . .
H20C H 0.486239 0.338978 0.410602 0.037 Uiso 1 1 calc GR . . .
C21 C 0.7000(2) 0.32510(16) 0.49844(12) 0.0170(5) Uani 1 1 d . . . .
C22 C 0.7393(2) 0.25220(19) 0.53129(13) 0.0210(5) Uani 1 1 d . . . .
H22 H 0.777197 0.209469 0.507863 0.025 Uiso 1 1 calc R . . .
C23 C 0.7224(2) 0.24267(19) 0.59862(14) 0.0241(6) Uani 1 1 d . . . .
H23 H 0.749484 0.193633 0.621372 0.029 Uiso 1 1 calc R . . .
C24 C 0.6660(2) 0.3049(2) 0.63246(13) 0.0247(6) Uani 1 1 d . . . .
H24 H 0.653657 0.297685 0.678212 0.030 Uiso 1 1 calc R . . .
C25 C 0.6278(2) 0.37732(19) 0.59992(13) 0.0203(5) Uani 1 1 d . . . .
H25 H 0.589350 0.419476 0.623588 0.024 Uiso 1 1 calc R . . .
C26 C 0.64514(19) 0.38909(17) 0.53241(12) 0.0163(5) Uani 1 1 d . . . .
C27 C 0.9070(2) 0.5477(2) 0.47073(16) 0.0302(7) Uani 1 1 d . . . .
H27 H 0.941952 0.509542 0.437796 0.036 Uiso 1 1 calc R . . .
C28 C 0.9823(3) 0.6194(2) 0.4908(2) 0.0418(9) Uani 1 1 d . . . .
H28A H 1.008299 0.648519 0.451244 0.063 Uiso 1 1 calc GR . . .
H28B H 1.038848 0.593152 0.515111 0.063 Uiso 1 1 calc GR . . .
H28C H 0.947837 0.662339 0.518784 0.063 Uiso 1 1 calc GR . . .
C29 C 0.8842(2) 0.4912(2) 0.53094(16) 0.0342(7) Uani 1 1 d . . . .
H29A H 0.857243 0.528105 0.566325 0.051 Uiso 1 1 calc GR . . .
H29B H 0.946724 0.462719 0.545850 0.051 Uiso 1 1 calc GR . . .
H29C H 0.833898 0.446561 0.519281 0.051 Uiso 1 1 calc GR . . .
C36 C 0.6455(2) 0.59027(18) 0.52944(13) 0.0196(5) Uani 1 1 d . . . .
C37 C 0.7237(2) 0.63987(18) 0.50127(15) 0.0233(6) Uani 1 1 d . . . .
C38 C 0.7508(2) 0.7210(2) 0.52834(19) 0.0325(7) Uani 1 1 d . . . .
H38 H 0.802266 0.755317 0.508167 0.039 Uiso 1 1 calc R . . .
C39 C 0.7026(2) 0.7509(2) 0.58432(19) 0.0358(8) Uani 1 1 d . . . .
H39 H 0.720526 0.806120 0.602428 0.043 Uiso 1 1 calc R . . .
C40 C 0.6282(2) 0.7008(2) 0.61411(17) 0.0310(7) Uani 1 1 d . . . .
H40 H 0.596707 0.720964 0.653355 0.037 Uiso 1 1 calc R . . .
C31 C 0.830(2) 0.6920(16) 0.3864(10) 0.038(5) Uani 0.44(2) 1 d . P A 1
H31 H 0.876684 0.723899 0.416845 0.045 Uiso 0.44(2) 1 calc R P A 1
C33 C 0.7448(9) 0.7594(12) 0.3659(9) 0.050(5) Uani 0.44(2) 1 d . P A 1
H33A H 0.707497 0.736734 0.327820 0.075 Uiso 0.44(2) 1 calc GR P A 1
H33B H 0.776163 0.815496 0.354502 0.075 Uiso 0.44(2) 1 calc GR P A 1
H33C H 0.697765 0.767769 0.402800 0.075 Uiso 0.44(2) 1 calc GR P A 1
C34 C 0.894(2) 0.6648(16) 0.3270(11) 0.059(6) Uani 0.44(2) 1 d . P A 1
H34A H 0.944882 0.622091 0.340885 0.089 Uiso 0.44(2) 1 calc GR P A 1
H34B H 0.927416 0.716349 0.308504 0.089 Uiso 0.44(2) 1 calc GR P A 1
H34C H 0.849582 0.638435 0.293594 0.089 Uiso 0.44(2) 1 calc GR P A 1
C30 C 0.8411(19) 0.6720(13) 0.3753(9) 0.037(3) Uani 0.56(2) 1 d . P A 2
H30 H 0.873467 0.717772 0.403527 0.044 Uiso 0.56(2) 1 calc R P A 2
C32 C 0.7589(6) 0.7155(9) 0.3385(6) 0.044(3) Uani 0.56(2) 1 d . P A 2
H32A H 0.732603 0.675609 0.304778 0.066 Uiso 0.56(2) 1 calc GR P A 2
H32B H 0.785274 0.768457 0.317404 0.066 Uiso 0.56(2) 1 calc GR P A 2
H32C H 0.704034 0.731289 0.368876 0.066 Uiso 0.56(2) 1 calc GR P A 2
C35 C 0.9239(12) 0.6363(10) 0.3304(9) 0.045(3) Uani 0.56(2) 1 d . P A 2
H35A H 0.977235 0.609189 0.357194 0.067 Uiso 0.56(2) 1 calc GR P A 2
H35B H 0.952941 0.684181 0.304518 0.067 Uiso 0.56(2) 1 calc GR P A 2
H35C H 0.894749 0.592406 0.300747 0.067 Uiso 0.56(2) 1 calc GR P A 2
F5 F 1.1809(2) 0.38213(15) 0.28067(13) 0.0613(7) Uani 1 1 d . . . .
O5 O 1.0490(2) 0.56505(19) 0.19858(15) 0.0547(8) Uani 1 1 d . . . .
S2 S 1.14157(14) 0.53244(11) 0.22754(9) 0.0330(4) Uani 0.775(6) 1 d D P B 1
F1 F 1.0339(4) 0.4385(3) 0.3061(3) 0.106(2) Uani 0.775(6) 1 d D P B 1
F3 F 1.0581(5) 0.3789(3) 0.2139(3) 0.077(2) Uani 0.775(6) 1 d D P B 1
O1 O 1.2231(3) 0.5104(4) 0.1848(2) 0.0785(18) Uani 0.775(6) 1 d D P B 1
O3 O 1.1698(4) 0.5785(3) 0.2863(2) 0.0627(16) Uani 0.775(6) 1 d D P B 1
C42 C 1.1016(4) 0.4285(3) 0.2589(3) 0.0331(11) Uani 0.775(6) 1 d D P B 1
S1 S 1.1132(5) 0.5355(4) 0.2548(5) 0.0444(17) Uani 0.225(6) 1 d D P B 2
F2 F 1.0396(17) 0.3827(16) 0.2466(10) 0.082(9) Uani 0.225(6) 1 d D P B 2
F4 F 1.1451(16) 0.4101(12) 0.1708(5) 0.105(8) Uani 0.225(6) 1 d D P B 2
O2 O 1.2136(9) 0.5666(11) 0.2449(10) 0.064(6) Uani 0.225(6) 1 d D P B 2
O4 O 1.0842(12) 0.5302(12) 0.3230(6) 0.072(6) Uani 0.225(6) 1 d D P B 2
C41 C 1.1215(16) 0.4267(13) 0.2328(8) 0.056(7) Uani 0.225(6) 1 d D P B 2

loop_
_atom_site_aniso_label
_atom_site_aniso_U_11
_atom_site_aniso_U_22
_atom_site_aniso_U_33
_atom_site_aniso_U_23
_atom_site_aniso_U_13
_atom_site_aniso_U_12
Fe1 0.01795(17) 0.02085(16) 0.01238(14) 0.00159(14) 0.00273(13) 0.00203(15)
P1 0.0217(3) 0.0234(3) 0.0127(3) 0.0008(3) -0.0008(2) 0.0036(3)
P2 0.0241(4) 0.0394(4) 0.0215(3) 0.0002(3) 0.0003(3) -0.0119(3)
P3 0.0185(3) 0.0212(3) 0.0126(3) -0.0015(2) 0.0010(2) 0.0020(3)
Si1 0.0161(3) 0.0189(3) 0.0114(3) -0.0007(3) 0.0004(2) 0.0009(3)
C1 0.0251(13) 0.0277(13) 0.0268(13) 0.0042(13) 0.0005(11) 0.0040(12)
C2 0.0367(16) 0.053(2) 0.0219(13) 0.0068(15) 0.0119(12) 0.0072(17)
C3 0.0279(14) 0.0331(15) 0.0153(11) 0.0002(11) -0.0048(10) 0.0064(12)
C43 0.0261(14) 0.0230(13) 0.0238(13) -0.0063(11) -0.0045(11) 0.0058(11)
C4 0.0445(18) 0.057(2) 0.0167(12) -0.0025(15) 0.0005(12) 0.0068(18)
C5 0.0258(14) 0.0257(13) 0.0207(13) 0.0055(11) 0.0007(11) 0.0036(11)
C6 0.0321(16) 0.0214(13) 0.0285(15) 0.0028(11) 0.0001(12) 0.0053(12)
C7 0.0362(17) 0.0287(15) 0.0290(15) 0.0061(13) -0.0057(13) 0.0059(13)
C8 0.048(2) 0.0312(16) 0.0235(15) -0.0044(13) -0.0129(14) 0.0053(15)
C9 0.0165(11) 0.0177(11) 0.0178(11) 0.0000(9) 0.0018(8) 0.0006(9)
C10 0.0178(11) 0.0191(12) 0.0169(10) -0.0001(10) -0.0010(9) 0.0018(9)
C11 0.0222(12) 0.0239(13) 0.0250(12) -0.0007(11) -0.0039(10) 0.0036(11)
C12 0.0152(11) 0.0254(15) 0.0389(16) -0.0030(12) -0.0001(10) 0.0013(10)
C13 0.0208(12) 0.0263(13) 0.0306(13) -0.0032(12) 0.0089(10) -0.0029(11)
C14 0.0215(12) 0.0259(12) 0.0180(11) -0.0011(11) 0.0030(9) -0.0021(11)
C15 0.0243(13) 0.0238(13) 0.0193(12) -0.0031(11) 0.0048(11) 0.0050(10)
C16 0.0216(14) 0.0396(18) 0.0400(18) -0.0095(15) 0.0050(13) 0.0034(13)
C17 0.0381(17) 0.0292(14) 0.0213(13) -0.0039(12) 0.0096(13) 0.0076(13)
C18 0.0229(12) 0.0217(12) 0.0164(11) -0.0034(10) -0.0016(10) 0.0000(10)
C19 0.0343(16) 0.0216(13) 0.0285(15) -0.0029(12) -0.0059(12) 0.0007(12)
C20 0.0219(13) 0.0260(13) 0.0265(14) -0.0003(12) -0.0017(11) -0.0025(11)
C21 0.0171(12) 0.0203(11) 0.0135(10) 0.0008(9) -0.0021(9) 0.0003(10)
C22 0.0216(13) 0.0238(13) 0.0176(12) 0.0015(11) -0.0025(10) 0.0040(10)
C23 0.0252(14) 0.0271(13) 0.0201(12) 0.0078(11) -0.0036(11) 0.0014(11)
C24 0.0277(15) 0.0330(15) 0.0135(12) 0.0052(11) -0.0019(10) -0.0022(11)
C25 0.0198(13) 0.0271(13) 0.0142(11) 0.0000(10) 0.0007(9) -0.0005(10)
C26 0.0152(11) 0.0205(12) 0.0133(11) 0.0000(9) -0.0026(9) -0.0018(9)
C27 0.0196(13) 0.0355(16) 0.0355(16) -0.0148(13) 0.0027(12) -0.0027(12)
C28 0.0235(16) 0.0375(18) 0.064(3) -0.0153(18) -0.0079(16) -0.0025(13)
C29 0.0236(14) 0.0427(18) 0.0362(16) -0.0100(15) -0.0078(12) 0.0031(14)
C36 0.0213(13) 0.0190(12) 0.0186(12) -0.0007(10) -0.0041(10) 0.0033(10)
C37 0.0209(13) 0.0222(12) 0.0270(14) 0.0021(11) -0.0045(11) 0.0004(10)
C38 0.0253(16) 0.0218(14) 0.050(2) -0.0026(14) -0.0065(14) -0.0024(12)
C39 0.0295(16) 0.0221(13) 0.056(2) -0.0151(14) -0.0128(16) 0.0043(12)
C40 0.0285(15) 0.0308(15) 0.0336(17) -0.0118(13) -0.0063(13) 0.0086(12)
C31 0.039(10) 0.056(12) 0.018(6) 0.010(6) -0.005(6) -0.028(9)
C33 0.038(5) 0.051(8) 0.061(9) 0.033(7) -0.012(5) -0.013(5)
C34 0.082(15) 0.068(13) 0.028(5) 0.004(9) -0.001(9) -0.048(10)
C30 0.034(5) 0.040(6) 0.037(7) -0.006(4) 0.008(5) -0.018(4)
C32 0.037(4) 0.047(6) 0.048(5) 0.024(4) 0.012(3) -0.003(4)
C35 0.050(7) 0.048(7) 0.036(6) -0.008(5) 0.020(5) -0.025(5)
F5 0.0759(17) 0.0401(12) 0.0680(16) 0.0128(11) -0.0384(15) 0.0068(12)
O5 0.0568(18) 0.0478(16) 0.0593(18) 0.0119(14) -0.0403(15) 0.0031(14)
S2 0.0303(7) 0.0385(7) 0.0302(7) 0.0184(6) -0.0130(5) -0.0106(5)
F1 0.121(4) 0.082(3) 0.115(4) 0.031(3) 0.086(3) 0.002(3)
F3 0.087(4) 0.034(2) 0.110(6) -0.006(3) -0.067(4) -0.004(2)
O1 0.045(2) 0.131(5) 0.059(3) 0.044(3) 0.0208(19) -0.001(3)
O3 0.083(4) 0.0363(19) 0.069(3) 0.002(2) -0.057(3) -0.001(2)
C42 0.030(2) 0.030(2) 0.039(3) 0.011(2) 0.003(2) -0.0064(18)
S1 0.038(3) 0.041(3) 0.055(4) 0.015(3) -0.018(3) -0.005(2)
F2 0.062(10) 0.089(14) 0.095(16) 0.052(14) -0.041(11) -0.058(10)
F4 0.167(18) 0.125(14) 0.024(5) -0.021(7) -0.025(8) 0.099(14)
O2 0.028(7) 0.062(10) 0.102(15) 0.047(11) -0.020(8) -0.010(6)
O4 0.084(11) 0.088(13) 0.042(7) -0.008(8) -0.022(7) 0.042(10)
C41 0.048(12) 0.100(19) 0.021(9) 0.026(11) 0.010(9) 0.023(12)

loop_
_atom_type_symbol
_atom_type_description
_atom_type_scat_dispersion_real
_atom_type_scat_dispersion_imag
_atom_type_scat_source
C C 0.0033 0.0016 'International Tables Vol C Tables 4.2.6.8 and 6.1.1.4'
H H 0.0000 0.0000 'International Tables Vol C Tables 4.2.6.8 and 6.1.1.4'
F F 0.0171 0.0103 'International Tables Vol C Tables 4.2.6.8 and 6.1.1.4'
Fe Fe 0.3463 0.8444 'International Tables Vol C Tables 4.2.6.8 and 6.1.1.4'
O O 0.0106 0.0060 'International Tables Vol C Tables 4.2.6.8 and 6.1.1.4'
P P 0.1023 0.0942 'International Tables Vol C Tables 4.2.6.8 and 6.1.1.4'
S S 0.1246 0.1234 'International Tables Vol C Tables 4.2.6.8 and 6.1.1.4'
Si Si 0.0817 0.0704 'International Tables Vol C Tables 4.2.6.8 and 6.1.1.4'

loop_
_geom_angle_atom_site_label_1
_geom_angle_atom_site_label_2
_geom_angle_atom_site_label_3
_geom_angle
P1 Fe1 P2 120.31(4)
P1 Fe1 Si1 80.11(3)
P2 Fe1 Si1 79.73(3)
P3 Fe1 P1 113.98(3)
P3 Fe1 P2 116.78(4)
P3 Fe1 Si1 80.05(3)
C1 Fe1 P1 98.17(10)
C1 Fe1 P2 101.50(11)
C1 Fe1 P3 100.40(11)
C1 Fe1 Si1 178.25(10)
C3 P1 Fe1 121.61(10)
C3 P1 C5 101.20(13)
C5 P1 Fe1 111.36(10)
C10 P1 Fe1 114.34(8)
C10 P1 C3 104.45(13)
C10 P1 C5 101.32(12)
C27 P2 Fe1 117.09(11)
C27 P2 C31 104.0(9)
C37 P2 Fe1 112.22(10)
C37 P2 C27 101.73(14)
C37 P2 C31 98.7(7)
C37 P2 C30 111.0(5)
C31 P2 Fe1 120.1(7)
C30 P2 Fe1 113.3(6)
C30 P2 C27 100.4(8)
C15 P3 Fe1 117.74(10)
C15 P3 C18 101.87(13)
C18 P3 Fe1 117.46(9)
C21 P3 Fe1 112.11(8)
C21 P3 C15 105.07(12)
C21 P3 C18 100.45(12)
C9 Si1 Fe1 110.59(8)
C9 Si1 C36 106.90(12)
C26 Si1 Fe1 109.46(9)
C26 Si1 C9 110.86(12)
C26 Si1 C36 109.22(11)
C36 Si1 Fe1 109.77(9)
C2 C1 Fe1 179.1(3)
C1 C2 H2A 109.5
C1 C2 H2B 109.5
C1 C2 H2C 109.5
H2A C2 H2B 109.5
H2A C2 H2C 109.5
H2B C2 H2C 109.5
P1 C3 H3 106.4
C4 C3 P1 111.9(2)
C4 C3 H3 106.4
C8 C3 P1 115.2(2)
C8 C3 H3 106.4
C8 C3 C4 110.0(3)
C36 C43 H43 119.6
C40 C43 H43 119.6
C40 C43 C36 120.8(3)
C3 C4 H4A 109.5
C3 C4 H4B 109.5
C3 C4 H4C 109.5
H4A C4 H4B 109.5
H4A C4 H4C 109.5
H4B C4 H4C 109.5
P1 C5 H5 107.4
C6 C5 P1 110.41(19)
C6 C5 H5 107.4
C6 C5 C7 108.6(3)
C7 C5 P1 115.4(2)
C7 C5 H5 107.4
C5 C6 H6A 109.5
C5 C6 H6B 109.5
C5 C6 H6C 109.5
H6A C6 H6B 109.5
H6A C6 H6C 109.5
H6B C6 H6C 109.5
C5 C7 H7A 109.5
C5 C7 H7B 109.5
C5 C7 H7C 109.5
H7A C7 H7B 109.5
H7A C7 H7C 109.5
H7B C7 H7C 109.5
C3 C8 H8A 109.5
C3 C8 H8B 109.5
C3 C8 H8C 109.5
H8A C8 H8B 109.5
H8A C8 H8C 109.5
H8B C8 H8C 109.5
C10 C9 Si1 116.78(18)
C10 C9 C14 118.7(2)
C14 C9 Si1 124.47(19)
C9 C10 P1 115.65(18)
C9 C10 C11 120.7(2)
C11 C10 P1 123.5(2)
C10 C11 H11 120.3
C12 C11 C10 119.4(2)
C12 C11 H11 120.3
C11 C12 H12 119.6
C11 C12 C13 120.9(3)
C13 C12 H12 119.6
C12 C13 H13 120.1
C12 C13 C14 119.9(2)
C14 C13 H13 120.1
C9 C14 H14 119.8
C13 C14 C9 120.4(2)
C13 C14 H14 119.8
P3 C15 H15 107.2
C16 C15 P3 112.1(2)
C16 C15 H15 107.2
C16 C15 C17 111.1(3)
C17 C15 P3 111.7(2)
C17 C15 H15 107.2
C15 C16 H16A 109.5
C15 C16 H16B 109.5
C15 C16 H16C 109.5
H16A C16 H16B 109.5
H16A C16 H16C 109.5
H16B C16 H16C 109.5
C15 C17 H17A 109.5
C15 C17 H17B 109.5
C15 C17 H17C 109.5
H17A C17 H17B 109.5
H17A C17 H17C 109.5
H17B C17 H17C 109.5
P3 C18 H18 107.2
C19 C18 P3 114.8(2)
C19 C18 H18 107.2
C20 C18 P3 111.64(19)
C20 C18 H18 107.2
C20 C18 C19 108.3(2)
C18 C19 H19A 109.5
C18 C19 H19B 109.5
C18 C19 H19C 109.5
H19A C19 H19B 109.5
H19A C19 H19C 109.5
H19B C19 H19C 109.5
C18 C20 H20A 109.5
C18 C20 H20B 109.5
C18 C20 H20C 109.5
H20A C20 H20B 109.5
H20A C20 H20C 109.5
H20B C20 H20C 109.5
C22 C21 P3 123.4(2)
C26 C21 P3 115.43(19)
C26 C21 C22 120.9(2)
C21 C22 H22 120.2
C23 C22 C21 119.5(3)
C23 C22 H22 120.2
C22 C23 H23 120.0
C24 C23 C22 120.0(3)
C24 C23 H23 120.0
C23 C24 H24 119.8
C25 C24 C23 120.4(3)
C25 C24 H24 119.8
C24 C25 H25 119.7
C24 C25 C26 120.7(3)
C26 C25 H25 119.7
C21 C26 Si1 116.53(19)
C21 C26 C25 118.5(2)
C25 C26 Si1 124.9(2)
P2 C27 H27 107.3
C28 C27 P2 114.6(2)
C28 C27 H27 107.3
C29 C27 P2 111.5(2)
C29 C27 H27 107.3
C29 C27 C28 108.6(3)
C27 C28 H28A 109.5
C27 C28 H28B 109.5
C27 C28 H28C 109.5
H28A C28 H28B 109.5
H28A C28 H28C 109.5
H28B C28 H28C 109.5
C27 C29 H29A 109.5
C27 C29 H29B 109.5
C27 C29 H29C 109.5
H29A C29 H29B 109.5
H29A C29 H29C 109.5
H29B C29 H29C 109.5
C43 C36 Si1 124.9(2)
C37 C36 Si1 116.8(2)
C37 C36 C43 118.3(3)
C36 C37 P2 115.3(2)
C36 C37 C38 120.3(3)
C38 C37 P2 124.3(2)
C37 C38 H38 120.0
C39 C38 C37 119.9(3)
C39 C38 H38 120.0
C38 C39 H39 119.9
C38 C39 C40 120.2(3)
C40 C39 H39 119.9
C43 C40 C39 120.4(3)
C43 C40 H40 119.8
C39 C40 H40 119.8
P2 C31 H31 106.4
C33 C31 P2 117.6(18)
C33 C31 H31 106.4
C34 C31 P2 108.2(14)
C34 C31 H31 106.4
C34 C31 C33 111.2(16)
C31 C33 H33A 109.5
C31 C33 H33B 109.5
C31 C33 H33C 109.5
H33A C33 H33B 109.5
H33A C33 H33C 109.5
H33B C33 H33C 109.5
C31 C34 H34A 109.5
C31 C34 H34B 109.5
C31 C34 H34C 109.5
H34A C34 H34B 109.5
H34A C34 H34C 109.5
H34B C34 H34C 109.5
P2 C30 H30 106.8
C32 C30 P2 110.4(15)
C32 C30 H30 106.8
C32 C30 C35 112.6(14)
C35 C30 P2 113.1(13)
C35 C30 H30 106.8
C30 C32 H32A 109.5
C30 C32 H32B 109.5
C30 C32 H32C 109.5
H32A C32 H32B 109.5
H32A C32 H32C 109.5
H32B C32 H32C 109.5
C30 C35 H35A 109.5
C30 C35 H35B 109.5
C30 C35 H35C 109.5
H35A C35 H35B 109.5
H35A C35 H35C 109.5
H35B C35 H35C 109.5
O5 S2 C42 101.7(2)
O1 S2 O5 118.1(2)
O1 S2 O3 115.4(3)
O1 S2 C42 103.2(3)
O3 S2 O5 112.9(3)
O3 S2 C42 102.4(3)
F5 C42 S2 110.9(3)
F1 C42 F5 110.5(5)
F1 C42 S2 110.8(4)
F1 C42 F3 106.1(5)
F3 C42 F5 105.3(5)
F3 C42 S2 113.0(5)
O5 S1 C41 97.4(8)
O2 S1 O5 108.6(9)
O2 S1 O4 113.7(12)
O2 S1 C41 103.1(12)
O4 S1 O5 127.1(8)
O4 S1 C41 102.3(10)
F5 C41 S1 108.6(11)
F2 C41 F5 93.5(14)
F2 C41 S1 113.0(18)
F2 C41 F4 108(2)
F4 C41 F5 115.4(15)
F4 C41 S1 116.6(15)

loop_
_geom_bond_atom_site_label_1
_geom_bond_atom_site_label_2
_geom_bond_distance
Fe1 P1 2.3345(11)
Fe1 P2 2.3583(10)
Fe1 P3 2.3321(12)
Fe1 Si1 2.3922(10)
Fe1 C1 1.696(3)
P1 C3 1.863(3)
P1 C5 1.881(3)
P1 C10 1.826(3)
P2 C27 1.863(3)
P2 C37 1.828(3)
P2 C31 1.91(3)
P2 C30 1.85(2)
P3 C15 1.854(3)
P3 C18 1.866(3)
P3 C21 1.828(3)
Si1 C9 1.887(3)
Si1 C26 1.883(3)
Si1 C36 1.890(3)
C1 C2 1.434(4)
C2 H2A 0.9800
C2 H2B 0.9800
C2 H2C 0.9800
C3 H3 1.0000
C3 C4 1.522(4)
C3 C8 1.520(5)
C43 H43 0.9500
C43 C36 1.403(4)
C43 C40 1.382(4)
C4 H4A 0.9800
C4 H4B 0.9800
C4 H4C 0.9800
C5 H5 1.0000
C5 C6 1.517(4)
C5 C7 1.524(4)
C6 H6A 0.9800
C6 H6B 0.9800
C6 H6C 0.9800
C7 H7A 0.9800
C7 H7B 0.9800
C7 H7C 0.9800
C8 H8A 0.9800
C8 H8B 0.9800
C8 H8C 0.9800
C9 C10 1.398(3)
C9 C14 1.400(3)
C10 C11 1.401(4)
C11 H11 0.9500
C11 C12 1.382(4)
C12 H12 0.9500
C12 C13 1.383(4)
C13 H13 0.9500
C13 C14 1.396(4)
C14 H14 0.9500
C15 H15 1.0000
C15 C16 1.519(4)
C15 C17 1.528(4)
C16 H16A 0.9800
C16 H16B 0.9800
C16 H16C 0.9800
C17 H17A 0.9800
C17 H17B 0.9800
C17 H17C 0.9800
C18 H18 1.0000
C18 C19 1.528(4)
C18 C20 1.524(4)
C19 H19A 0.9800
C19 H19B 0.9800
C19 H19C 0.9800
C20 H20A 0.9800
C20 H20B 0.9800
C20 H20C 0.9800
C21 C22 1.398(4)
C21 C26 1.398(4)
C22 H22 0.9500
C22 C23 1.393(4)
C23 H23 0.9500
C23 C24 1.388(4)
C24 H24 0.9500
C24 C25 1.384(4)
C25 H25 0.9500
C25 C26 1.402(4)
C27 H27 1.0000
C27 C28 1.533(4)
C27 C29 1.527(5)
C28 H28A 0.9800
C28 H28B 0.9800
C28 H28C 0.9800
C29 H29A 0.9800
C29 H29B 0.9800
C29 H29C 0.9800
C36 C37 1.401(4)
C37 C38 1.403(4)
C38 H38 0.9500
C38 C39 1.381(5)
C39 H39 0.9500
C39 C40 1.383(5)
C40 H40 0.9500
C31 H31 1.0000
C31 C33 1.58(3)
C31 C34 1.53(3)
C33 H33A 0.9800
C33 H33B 0.9800
C33 H33C 0.9800
C34 H34A 0.9800
C34 H34B 0.9800
C34 H34C 0.9800
C30 H30 1.0000
C30 C32 1.47(2)
C30 C35 1.52(2)
C32 H32A 0.9800
C32 H32B 0.9800
C32 H32C 0.9800
C35 H35A 0.9800
C35 H35B 0.9800
C35 H35C 0.9800
F5 C42 1.338(6)
F5 C41 1.42(2)
O5 S2 1.443(3)
O5 S1 1.492(7)
S2 O1 1.422(4)
S2 O3 1.435(4)
S2 C42 1.791(5)
F1 C42 1.318(7)
F3 C42 1.319(7)
S1 O2 1.420(13)
S1 O4 1.438(15)
S1 C41 1.724(19)
F2 C41 1.30(2)
F4 C41 1.322(16)

loop_
_twin_individual_id
_twin_individual_mass_fraction_refined
1 0.543(14)
2 0.457(14)
